data_2203359
loop_
_publ_author_name
'Sema \"Ozt\"urk'
'Mehmet Akkurt'
'Ahmet Cans\?iz'
'Ahmet \,Cetin'
'Mehmet \,Sekerci'
'Frank W. Heinemann'

_publ_section_title
;
 5-(Furan-2-yl)-1,3,4-oxadiazole-2(3<i>H</i>)-thione
;
_journal_issue 3
_journal_name_full 'Acta Crystallographica Section E'
_journal_page_first o322
_journal_page_last o323
_journal_paper_doi 10.1107/S1600536804001977
_journal_volume 60
_journal_year 2004
_chemical_formula_iupac 'C6 H4 N2 O2 S'
_chemical_formula_moiety 'C6 H4 N2 O2 S'
_chemical_formula_sum 'C6 H4 N2 O2 S'
_chemical_formula_weight 168.18
_chemical_name_systematic
;
5-Furan-2-yl-1,3,4-oxadiazole-2(3H)-thione
;
_space_group_IT_number 14
_symmetry_cell_setting monoclinic
_symmetry_space_group_name_Hall '-P 2ybc'
_symmetry_space_group_name_H-M 'P 1 21/c 1'
_atom_sites_solution_hydrogens geom
_atom_sites_solution_primary direct
_atom_sites_solution_secondary difmap
_cell_angle_alpha 90
_cell_angle_beta 102.573(5)
_cell_angle_gamma 90
_cell_formula_units_Z 4
_cell_length_a 5.194(5)
_cell_length_b 20.102(5)
_cell_length_c 6.914(5)
_cell_measurement_reflns_used 145
_cell_measurement_temperature 100
_cell_measurement_theta_max 20.
_cell_measurement_theta_min 6.
_cell_volume 704.6(9)
_computing_cell_refinement 'EVALCCD (Duisenberg, 1998)'
_computing_data_collection 'COLLECT (Nonius, 1999)'
_computing_data_reduction EVALCCD
_computing_molecular_graphics 'ORTEP-3 for Windows (Farrugia, 1997)'
_computing_publication_material 'WinGX publication routines (Farrugia, 1999)'
_computing_structure_refinement 'SHELXL97 (Sheldrick, 1997)'
_computing_structure_solution 'SHELXS97 (Sheldrick, 1997)'
_diffrn_ambient_temperature 100
_diffrn_detector_area_resol_mean 9
_diffrn_measured_fraction_theta_full 0.992
_diffrn_measured_fraction_theta_max 0.992
_diffrn_measurement_device_type 'Nonius KappaCCD'
_diffrn_measurement_method '\f and \w-scans (per frame) with 1.6\% and 32 sec per frame'
_diffrn_radiation_monochromator graphite
_diffrn_radiation_source 'fine-focus sealed tube'
_diffrn_radiation_type MoK\a
_diffrn_radiation_wavelength 0.71069
_diffrn_reflns_av_R_equivalents 0.0248
_diffrn_reflns_av_sigmaI/netI 0.0178
_diffrn_reflns_limit_h_max 7
_diffrn_reflns_limit_h_min -6
_diffrn_reflns_limit_k_max 27
_diffrn_reflns_limit_k_min -27
_diffrn_reflns_limit_l_max 9
_diffrn_reflns_limit_l_min -9
_diffrn_reflns_number 15534
_diffrn_reflns_reduction_process ' ?'
_diffrn_reflns_theta_full 28.99
_diffrn_reflns_theta_max 28.99
_diffrn_reflns_theta_min 3.64
_diffrn_standards_number 0
_exptl_absorpt_coefficient_mu 0.402
_exptl_absorpt_correction_T_max 0.928
_exptl_absorpt_correction_T_min 0.879
_exptl_absorpt_correction_type empirical
_exptl_absorpt_process_details '(SADABS, Sheldrick, 1996)'
_exptl_crystal_colour 'pale yellow'
_exptl_crystal_density_diffrn 1.585
_exptl_crystal_density_method 'Not Measured'
_exptl_crystal_description block
_exptl_crystal_F_000 344
_exptl_crystal_size_max 0.33
_exptl_crystal_size_mid 0.28
_exptl_crystal_size_min 0.19
_refine_diff_density_max 0.331
_refine_diff_density_min -0.290
_refine_ls_extinction_method none
_refine_ls_goodness_of_fit_ref 1.089
_refine_ls_hydrogen_treatment constr
_refine_ls_matrix_type full
_refine_ls_number_parameters 100
_refine_ls_number_reflns 1855
_refine_ls_number_restraints 0
_refine_ls_restrained_S_all 1.089
_refine_ls_R_factor_all 0.0383
_refine_ls_R_factor_gt 0.0301
_refine_ls_shift/su_max 0.001
_refine_ls_shift/su_mean 0.000
_refine_ls_structure_factor_coef Fsqd
_refine_ls_weighting_details 'calc w = 1/[\s^2^(Fo^2^)+(0.08P)^2^] where P = (Fo^2^+2Fc^2^)/3'
_refine_ls_weighting_scheme calc
_refine_ls_wR_factor_gt 0.1016
_refine_ls_wR_factor_ref 0.1073
_reflns_number_gt 1618
_reflns_number_total 1855
_reflns_threshold_expression I>2\s(I)
_cod_data_source_file wn6214.cif
_cod_data_source_block I
_cod_depositor_comments
;
The following automatic conversions were performed:
'_symmetry_cell_setting' value 'Monoclinic' changed to 'monoclinic'
according to '/home/saulius/struct/CIF-dictionaries/cif_core.dic'
dictionary named 'cif_core.dic' version 2.4.1 from 2010-06-29.

Automatic conversion script
Id: cif_fix_enum 1527 2010-12-29 10:47:43Z saulius 

The following automatic conversions were performed:

'_symmetry_cell_setting' value 'Monoclinic' changed to 'monoclinic'
according to /home/saulius/struct/CIF-dictionaries/cif_core.dic
dictionary named 'cif_core.dic' version 2.4.1 from 2010-06-29.

Automatic conversion script
Id: cif_fix_values 1715 2011-07-08 13:25:40Z adriana 
;
_cod_original_sg_symbol_H-M 'P 21/c'
_cod_database_code 2203359

loop_
_symmetry_equiv_pos_as_xyz
x,y,z
-x,1/2+y,1/2-z
-x,-y,-z
x,1/2-y,1/2+z

loop_
_atom_site_aniso_label
_atom_site_aniso_U_11
_atom_site_aniso_U_22
_atom_site_aniso_U_33
_atom_site_aniso_U_12
_atom_site_aniso_U_13
_atom_site_aniso_U_23
S1 0.0166(2) 0.0118(2) 0.0205(2) 0.00120(10) -0.00220(10) -0.00100(10)
O1 0.0122(5) 0.0111(4) 0.0138(4) 0.0003(3) 0.0009(3) -0.0003(3)
O2 0.0170(5) 0.0156(5) 0.0166(5) 0.0045(4) 0.0005(4) 0.0007(3)
N1 0.0127(5) 0.0115(5) 0.0177(5) -0.0017(4) 0.0005(4) -0.0008(4)
N2 0.0147(5) 0.0131(5) 0.0178(6) 0.0010(4) 0.0014(4) 0.0000(4)
C1 0.0154(6) 0.0131(6) 0.0101(6) -0.0023(5) 0.0033(4) -0.0004(4)
C2 0.0119(6) 0.0149(6) 0.0093(6) 0.0005(4) 0.0028(4) 0.0003(4)
C3 0.0122(6) 0.0140(6) 0.0110(6) 0.0026(4) 0.0032(5) 0.0016(4)
C4 0.0160(7) 0.0171(6) 0.0140(6) -0.0020(5) 0.0034(5) -0.0003(5)
C5 0.0279(7) 0.0150(6) 0.0197(7) -0.0042(5) 0.0098(6) -0.0023(5)
C6 0.0288(8) 0.0136(6) 0.0196(7) 0.0060(5) 0.0079(6) 0.0030(5)

loop_
_atom_site_label
_atom_site_fract_x
_atom_site_fract_y
_atom_site_fract_z
_atom_site_U_iso_or_equiv
_atom_site_thermal_displace_type
_atom_site_calc_flag
_atom_site_refinement_flags
_atom_site_occupancy
_atom_site_type_symbol
S1 0.12856(6) 0.471800(10) 0.27058(5) 0.01730(10) Uani . . 1.000 S
O1 0.25400(16) 0.34259(4) 0.30831(13) 0.0127(3) Uani . . 1.000 O
O2 0.67037(18) 0.19945(5) 0.47082(13) 0.0169(3) Uani . . 1.000 O
N1 0.5789(2) 0.40572(5) 0.44103(15) 0.0144(3) Uani . . 1.000 N
N2 0.6744(2) 0.34169(5) 0.47497(16) 0.0155(3) Uani . . 1.000 N
C1 0.3276(3) 0.40781(6) 0.34354(18) 0.0128(3) Uani . . 1.000 C
C2 0.4738(2) 0.30573(6) 0.39286(17) 0.0120(3) Uani . . 1.000 C
C3 0.4506(2) 0.23451(6) 0.38206(18) 0.0123(3) Uani . . 1.000 C
C4 0.2480(3) 0.19344(6) 0.30458(18) 0.0157(4) Uani . . 1.000 C
C5 0.3477(3) 0.12750(7) 0.3467(2) 0.0202(4) Uani . . 1.000 C
C6 0.6001(3) 0.13386(7) 0.44587(19) 0.0203(4) Uani . . 1.000 C
H1 0.67190 0.44060 0.47890 0.0170 Uiso calc R 1.000 H
H4 0.07920 0.20560 0.23790 0.0190 Uiso calc R 1.000 H
H5 0.25610 0.08800 0.31240 0.0240 Uiso calc R 1.000 H
H6 0.71190 0.09840 0.49130 0.0240 Uiso calc R 1.000 H

loop_
_atom_type_symbol
_atom_type_description
_atom_type_scat_dispersion_real
_atom_type_scat_dispersion_imag
_atom_type_scat_source
S S 0.1246 0.1234 'International Tables Vol C Tables 4.2.6.8 and 6.1.1.4'
O O 0.0106 0.0060 'International Tables Vol C Tables 4.2.6.8 and 6.1.1.4'
N N 0.0061 0.0033 'International Tables Vol C Tables 4.2.6.8 and 6.1.1.4'
H H 0.0000 0.0000 'International Tables Vol C Tables 4.2.6.8 and 6.1.1.4'
C C 0.0033 0.0016 'International Tables Vol C Tables 4.2.6.8 and 6.1.1.4'

loop_
_geom_angle_atom_site_label_1
_geom_angle_atom_site_label_2
_geom_angle_atom_site_label_3
_geom_angle
_geom_angle_publ_flag
C1 O1 C2 105.37(10) yes
C3 O2 C6 105.43(10) yes
N2 N1 C1 113.03(10) yes
N1 N2 C2 102.77(10) yes
C1 N1 H1 123.50 no
N2 N1 H1 123.46 no
S1 C1 N1 130.93(10) yes
S1 C1 O1 123.77(11) yes
O1 C1 N1 105.30(10) yes
O1 C2 C3 117.43(10) yes
O1 C2 N2 113.52(10) yes
N2 C2 C3 129.04(11) yes
O2 C3 C4 111.37(11) yes
C2 C3 C4 132.65(11) no
O2 C3 C2 115.95(10) yes
C3 C4 C5 105.61(12) no
C4 C5 C6 106.56(13) no
O2 C6 C5 111.03(12) yes
C3 C4 H4 127.15 no
C5 C4 H4 127.24 no
C4 C5 H5 126.69 no
C6 C5 H5 126.76 no
O2 C6 H6 124.47 no
C5 C6 H6 124.50 no

loop_
_geom_bond_atom_site_label_1
_geom_bond_atom_site_label_2
_geom_bond_distance
_geom_bond_publ_flag
S1 C1 1.659(2) yes
O1 C1 1.373(2) yes
O1 C2 1.3797(19) yes
O2 C3 1.368(2) yes
O2 C6 1.369(2) yes
N1 N2 1.381(2) yes
N1 C1 1.333(2) yes
N2 C2 1.293(2) yes
N1 H1 0.8593 no
C2 C3 1.437(2) no
C3 C4 1.353(2) no
C4 C5 1.430(2) no
C5 C6 1.347(3) no
C4 H4 0.9301 no
C5 H5 0.9295 no
C6 H6 0.9298 no

loop_
_geom_contact_atom_site_label_1
_geom_contact_atom_site_label_2
_geom_contact_distance
_geom_contact_site_symmetry_2
_geom_contact_publ_flag
S1 N1 3.321(3) 3_666 no
S1 H1 3.0953 1_455 no
S1 H5 3.0460 2_555 no
S1 H1 2.5285 3_666 no
S1 H6 2.9299 4_454 no
O1 N2 2.236(3) . no
O1 C5 3.385(4) 4_554 no
O2 C2 3.296(3) 4_555 no
O2 N2 2.860(3) . no
O1 H4 2.9073 . no
N1 O1 2.151(2) . no
N1 S1 3.321(3) 3_666 no
N1 C5 3.350(4) 4_555 no
N2 O1 2.236(3) . no
N2 O2 2.860(3) . no
N2 C4 3.408(4) 4_655 no
N2 C5 3.430(4) 4_555 no
N2 C6 3.397(4) 4_555 no
N2 H4 2.6391 4_655 no
C1 C5 3.531(4) 4_554 no
C1 C5 3.530(4) 4_555 no
C1 C6 3.458(4) 4_554 no
C2 O2 3.296(3) 4_554 no
C2 C3 3.600(4) 4_554 no
C2 C3 3.505(4) 4_555 no
C2 C4 3.306(4) 4_555 no
C2 C6 3.513(4) 4_554 no
C3 C2 3.505(4) 4_554 no
C3 C2 3.600(4) 4_555 no
C3 C3 3.513(4) 4_554 no
C3 C3 3.513(4) 4_555 no
C4 N2 3.408(4) 4_454 no
C4 C2 3.306(4) 4_554 no
C5 O1 3.385(4) 4_555 no
C5 N1 3.350(4) 4_554 no
C5 N2 3.430(4) 4_554 no
C5 C1 3.530(4) 4_554 no
C5 C1 3.531(4) 4_555 no
C6 N2 3.397(4) 4_554 no
C6 C1 3.458(4) 4_555 no
C6 C2 3.513(4) 4_555 no
H1 S1 3.0953 1_655 no
H1 S1 2.5286 3_666 no
H4 O1 2.9073 . no
H4 N2 2.6391 4_454 no
H5 S1 3.0460 2_545 no
H6 S1 2.9299 4_655 no

loop_
_geom_hbond_atom_site_label_D
_geom_hbond_atom_site_label_H
_geom_hbond_atom_site_label_A
_geom_hbond_site_symmetry_A
_geom_hbond_distance_DH
_geom_hbond_distance_HA
_geom_hbond_distance_DA
_geom_hbond_angle_DHA
_geom_hbond_publ_flag
N1 H1 S1 3_666 0.86 2.53 3.321(3) 154 yes

loop_
_geom_torsion_atom_site_label_1
_geom_torsion_atom_site_label_2
_geom_torsion_atom_site_label_3
_geom_torsion_atom_site_label_4
_geom_torsion
_geom_torsion_publ_flag
C1 O1 C2 C3 178.58(10) no
C2 O1 C1 S1 -179.76(10) no
C2 O1 C1 N1 0.81(12) no
C1 O1 C2 N2 -0.40(13) no
C6 O2 C3 C4 0.32(14) no
C3 O2 C6 C5 -0.21(14) no
C6 O2 C3 C2 178.61(10) no
N2 N1 C1 S1 179.64(10) no
C1 N1 N2 C2 0.73(13) no
N2 N1 C1 O1 -0.98(14) no
N1 N2 C2 C3 -179.00(12) no
N1 N2 C2 O1 -0.17(13) no
O1 C2 C3 C4 -0.9(2) no
O1 C2 C3 O2 -178.71(10) no
N2 C2 C3 O2 0.08(19) no
N2 C2 C3 C4 177.91(14) no
C2 C3 C4 C5 -178.21(13) no
O2 C3 C4 C5 -0.31(14) no
C3 C4 C5 C6 0.17(15) no
C4 C5 C6 O2 0.03(17) no

loop_
_cod_related_entry_id
_cod_related_entry_database
_cod_related_entry_code
1 ChemSpider 607412
